data_2241992
loop_
_publ_author_name
'Mac\'ias, Mario A.'
'Pandolfi, Enrique'
'Schapiro, Valeria'
'Silveira, Gustavo P.'
'Vilela, Guilherme D.'
'Suescun, Leopoldo'

_publ_section_title
;
 Crystal structure and absolute configuration of
 (3a<i>R</i>,3'a<i>R</i>,7a<i>S</i>,7'a<i>S</i>)-2,2,2',2'-tetramethyl-3a,6,7,7a,3'a,6',7',7'a-octahydro-4,4'-bi[1,3-benzodioxolyl],
 obtained from a Pd-catalyzed homocoupling reaction
;
_journal_coeditor_code RZ5201
_journal_issue 1
_journal_name_full 'Acta Crystallographica Section E'
_journal_page_first 81
_journal_page_last 84
_journal_paper_doi 10.1107/S2056989016019927
_journal_volume 73
_journal_year 2017
_chemical_formula_iupac 'C18 H26 O4'
_chemical_formula_moiety 'C18 H26 O4'
_chemical_formula_sum 'C18 H26 O4'
_chemical_formula_weight 306.39
_chemical_name_systematic
(3a<i>R</i>,3'a<i>R</i>,7a<i>S</i>,7'a<i>S</i>)-2,2,2',2'-Tetramethyl-3a,6,7,7a,3'a,6',7',7'a-octahydro-4,4'-bi[1,3-benzodioxolyl]
_space_group_crystal_system monoclinic
_space_group_IT_number 4
_space_group_name_Hall 'P 2yb'
_space_group_name_H-M_alt 'P 1 21 1'
_symmetry_space_group_name_Hall 'P 2yb'
_symmetry_space_group_name_H-M 'P 1 21 1'
_atom_sites_solution_hydrogens geom
_atom_sites_solution_primary direct
_atom_sites_solution_secondary difmap
_audit_creation_method SHELXL-2014
_cell_angle_alpha 90
_cell_angle_beta 95.216(4)
_cell_angle_gamma 90
_cell_formula_units_Z 2
_cell_length_a 6.2927(7)
_cell_length_b 17.9903(19)
_cell_length_c 7.2991(8)
_cell_measurement_reflns_used 9685
_cell_measurement_temperature 298(2)
_cell_measurement_theta_max 72.3851
_cell_measurement_theta_min 4.9165
_cell_volume 822.89(16)
_computing_cell_refinement
;
SAINT (Bruker, 2013)
;
_computing_data_collection
;
APEX2 (Bruker, 2013)
;
_computing_data_reduction
;
SAINT (Bruker, 2013)
;
_computing_molecular_graphics
;
Mercury (Macrae <i>et al.</i>,  2008)
;
_computing_publication_material
;
publCIF (Westrip, 2010)
;
_computing_structure_refinement
;
SHELXL2014 (Sheldrick, 2008, 2015)
;
_computing_structure_solution
;
SHELXS2014 (Sheldrick, 2008, 2015)
;
_diffrn_ambient_temperature 298(2)
_diffrn_detector_area_resol_mean 10.4167
_diffrn_measured_fraction_theta_full 1.000
_diffrn_measured_fraction_theta_max 1.000
_diffrn_measurement_device_type 'Bruker D8 Venture/Photon 100 CMOS'
_diffrn_measurement_method '\f and \w scans'
_diffrn_radiation_type CuK\a
_diffrn_radiation_wavelength 1.54178
_diffrn_reflns_av_R_equivalents 0.0264
_diffrn_reflns_limit_h_max 7
_diffrn_reflns_limit_h_min -7
_diffrn_reflns_limit_k_max 22
_diffrn_reflns_limit_k_min -21
_diffrn_reflns_limit_l_max 9
_diffrn_reflns_limit_l_min -9
_diffrn_reflns_number 27011
_diffrn_reflns_theta_full 67.679
_diffrn_reflns_theta_max 72.378
_diffrn_reflns_theta_min 4.916
_exptl_absorpt_coefficient_mu 0.693
_exptl_absorpt_correction_T_max 0.7536
_exptl_absorpt_correction_T_min 0.6871
_exptl_absorpt_correction_type multi-scan
_exptl_absorpt_process_details
;
(SADABS; Bruker, 2013)
;
_exptl_crystal_colour yellow
_exptl_crystal_density_diffrn 1.237
_exptl_crystal_density_method 'not measured'
_exptl_crystal_description parallelepiped
_exptl_crystal_F_000 332
_exptl_crystal_size_max 0.400
_exptl_crystal_size_mid 0.350
_exptl_crystal_size_min 0.300
_refine_diff_density_max 0.133
_refine_diff_density_min -0.101
_refine_ls_abs_structure_details
;
Flack <i>x</i> determined using 1475 quotients
[(<i>I</i>^+^)-(<i>I</i>^-^)]/[(<i>I</i>^+^)+(<i>I</i>^-^)]
(Parsons <i>et al.</i>,  2013)
;
_refine_ls_abs_structure_Flack 0.04(4)
_refine_ls_extinction_coef 0.0184(15)
_refine_ls_extinction_expression
;
<i>F</i>~c~^*^ =
<i>k</i><i>F</i>~c~[1+0.001<i>x</i><i>F</i>~c~^2^\l^3^/sin(2\q)]^-1/4^
;
_refine_ls_extinction_method SHELXL
_refine_ls_goodness_of_fit_ref 1.078
_refine_ls_hydrogen_treatment constr
_refine_ls_matrix_type full
_refine_ls_number_parameters 204
_refine_ls_number_reflns 3232
_refine_ls_number_restraints 1
_refine_ls_restrained_S_all 1.078
_refine_ls_R_factor_all 0.0281
_refine_ls_R_factor_gt 0.0271
_refine_ls_shift/su_max 0.000
_refine_ls_shift/su_mean 0.000
_refine_ls_structure_factor_coef Fsqd
_refine_ls_weighting_details 'w = 1/[\s^2^(Fo^2^)+(0.0389P)^2^+0.0652P] where P=(Fo^2^+2Fc^2^)/3'
_refine_ls_weighting_scheme calc
_refine_ls_wR_factor_gt 0.0704
_refine_ls_wR_factor_ref 0.0711
_reflns_number_gt 3135
_reflns_number_total 3232
_reflns_threshold_expression 'I > 2\s(I)'
_cod_data_source_file rz5201sup1.cif
_cod_data_source_block I
_cod_database_code 2241992
_shelx_space_group_comment
;
The symmetry employed for this shelxl refinement is uniquely defined
by the following loop, which should always be used as a source of
symmetry information in preference to the above space-group names.
They are only intended as comments.
;
_shelx_estimated_absorpt_t_min 0.769
_shelx_estimated_absorpt_t_max 0.819
_shelxl_version_number 2.014

loop_
_space_group_symop_operation_xyz
'x, y, z'
'-x, y+1/2, -z'

loop_
_atom_site_type_symbol
_atom_site_label
_atom_site_fract_x
_atom_site_fract_y
_atom_site_fract_z
_atom_site_U_iso_or_equiv
_atom_site_adp_type
_atom_site_calc_flag
_atom_site_occupancy
C C7A 0.6166(3) 1.13949(11) 0.8000(3) 0.0486(4) Uani d 1
H H7AA 0.5916 1.1910 0.7652 0.058 Uiso calc 1
H H7AB 0.6639 1.1382 0.9302 0.058 Uiso calc 1
C C6B 0.5034(4) 0.77162(12) 0.6693(3) 0.0621(6) Uani d 1
H H6BA 0.5554 0.7523 0.5577 0.074 Uiso calc 1
H H6BB 0.3603 0.7526 0.6774 0.074 Uiso calc 1
C C2A 0.8127(3) 1.05458(10) 0.4052(2) 0.0451(4) Uani d 1
C C7B 0.6472(4) 0.74545(11) 0.8343(3) 0.0553(5) Uani d 1
H H7BA 0.5835 0.7580 0.9464 0.066 Uiso calc 1
H H7BB 0.6625 0.6919 0.8297 0.066 Uiso calc 1
C C22A 0.6299(3) 1.01769(13) 0.2920(3) 0.0580(5) Uani d 1
H H22D 0.5609 1.0532 0.2084 0.087 Uiso calc 1
H H22E 0.5291 0.9991 0.3719 0.087 Uiso calc 1
H H22F 0.6832 0.9773 0.2235 0.087 Uiso calc 1
C C2B 1.0094(3) 0.83055(10) 1.1168(3) 0.0480(4) Uani d 1
C C21A 0.9882(4) 1.07986(15) 0.2908(3) 0.0674(6) Uani d 1
H H21D 1.0446 1.0377 0.2306 0.101 Uiso calc 1
H H21E 1.1000 1.1030 0.3691 0.101 Uiso calc 1
H H21F 0.9314 1.1149 0.2000 0.101 Uiso calc 1
C C21B 1.2355(4) 0.85972(14) 1.1342(4) 0.0659(6) Uani d 1
H H21A 1.2803 0.8687 1.0139 0.099 Uiso calc 1
H H21B 1.3284 0.8237 1.1970 0.099 Uiso calc 1
H H21C 1.2417 0.9053 1.2029 0.099 Uiso calc 1
C C22B 0.9298(5) 0.81210(16) 1.2994(3) 0.0716(7) Uani d 1
H H22A 0.7901 0.7905 1.2800 0.107 Uiso calc 1
H H22B 0.9231 0.8567 1.3710 0.107 Uiso calc 1
H H22C 1.0254 0.7774 1.3637 0.107 Uiso calc 1
C C6A 0.4092(3) 1.09664(11) 0.7669(3) 0.0548(5) Uani d 1
H H6AA 0.3159 1.1102 0.8602 0.066 Uiso calc 1
H H6AB 0.3389 1.1105 0.6481 0.066 Uiso calc 1
C C5B 0.4969(3) 0.85505(11) 0.6607(3) 0.0491(4) Uani d 1
H H5B 0.3814 0.8774 0.5935 0.059 Uiso calc 1
C C5A 0.4430(3) 1.01436(10) 0.7714(3) 0.0452(4) Uani d 1
H H5A 0.3277 0.9845 0.7940 0.054 Uiso calc 1
C C4B 0.6466(3) 0.89895(9) 0.7434(2) 0.0363(3) Uani d 1
C C4A 0.6263(2) 0.98093(9) 0.7455(2) 0.0354(4) Uani d 1
C C3AB 0.8491(3) 0.86610(9) 0.8348(2) 0.0370(4) Uani d 1
H H3AB 0.9718 0.8867 0.7785 0.044 Uiso calc 1
O O3B 0.8671(2) 0.88358(7) 1.02685(17) 0.0462(3) Uani d 1
C C3AA 0.8247(2) 1.02504(9) 0.7153(2) 0.0355(3) Uani d 1
H H3AA 0.9338 1.0159 0.8173 0.043 Uiso calc 1
O O3A 0.90773(18) 1.00550(6) 0.54514(17) 0.0426(3) Uani d 1
C C7AB 0.8628(3) 0.78135(10) 0.8361(2) 0.0452(4) Uani d 1
H H7B 0.9330 0.7645 0.7290 0.054 Uiso calc 1
O O1B 0.9974(3) 0.76615(7) 1.0002(2) 0.0601(4) Uani d 1
C C7AA 0.7894(3) 1.10842(9) 0.6933(3) 0.0423(4) Uani d 1
H H7A 0.9235 1.1349 0.7263 0.051 Uiso calc 1
O O1A 0.7303(3) 1.11563(8) 0.50051(18) 0.0580(4) Uani d 1

loop_
_atom_site_aniso_label
_atom_site_aniso_U_11
_atom_site_aniso_U_22
_atom_site_aniso_U_33
_atom_site_aniso_U_12
_atom_site_aniso_U_13
_atom_site_aniso_U_23
C7A 0.0564(11) 0.0367(9) 0.0508(10) 0.0081(8) -0.0048(8) -0.0077(8)
C6B 0.0703(14) 0.0432(11) 0.0720(14) -0.0180(10) 0.0032(11) -0.0097(10)
C2A 0.0536(10) 0.0381(9) 0.0439(9) 0.0048(8) 0.0056(8) 0.0063(7)
C7B 0.0742(13) 0.0309(9) 0.0634(12) -0.0063(8) 0.0210(10) 0.0003(8)
C22A 0.0607(11) 0.0618(13) 0.0506(11) 0.0013(10) -0.0001(9) -0.0027(9)
C2B 0.0613(11) 0.0383(9) 0.0438(9) 0.0127(8) 0.0026(8) 0.0052(7)
C21A 0.0667(14) 0.0740(15) 0.0628(13) -0.0058(11) 0.0129(10) 0.0236(11)
C21B 0.0605(13) 0.0570(13) 0.0785(15) 0.0122(10) -0.0026(11) 0.0089(11)
C22B 0.0899(17) 0.0771(17) 0.0488(12) 0.0198(14) 0.0117(11) 0.0137(11)
C6A 0.0462(10) 0.0513(12) 0.0652(12) 0.0139(8) -0.0034(8) -0.0090(9)
C5B 0.0524(10) 0.0445(10) 0.0495(10) -0.0073(8) -0.0002(8) 0.0003(8)
C5A 0.0372(8) 0.0459(10) 0.0521(10) -0.0014(7) 0.0022(7) -0.0023(8)
C4B 0.0419(8) 0.0333(8) 0.0342(8) -0.0025(6) 0.0060(6) 0.0024(6)
C4A 0.0371(8) 0.0348(8) 0.0334(8) -0.0008(6) -0.0019(6) 0.0006(6)
C3AB 0.0435(8) 0.0295(8) 0.0386(8) 0.0007(6) 0.0074(6) 0.0005(6)
O3B 0.0590(7) 0.0379(6) 0.0405(6) 0.0146(6) -0.0024(5) -0.0036(5)
C3AA 0.0347(7) 0.0317(8) 0.0391(8) 0.0016(6) -0.0025(6) 0.0019(6)
O3A 0.0453(6) 0.0363(6) 0.0472(6) 0.0065(5) 0.0097(5) 0.0063(5)
C7AB 0.0606(11) 0.0331(9) 0.0433(9) 0.0062(8) 0.0133(8) -0.0010(7)
O1B 0.0851(9) 0.0355(7) 0.0581(8) 0.0181(7) -0.0034(7) 0.0022(6)
C7AA 0.0477(9) 0.0297(8) 0.0481(9) -0.0021(7) -0.0038(7) 0.0010(7)
O1A 0.0899(10) 0.0370(7) 0.0464(7) 0.0179(7) 0.0028(7) 0.0078(5)

loop_
_atom_type_symbol
_atom_type_description
_atom_type_scat_dispersion_real
_atom_type_scat_dispersion_imag
_atom_type_scat_source
C C 0.0181 0.0091 'International Tables Vol C Tables 4.2.6.8 and 6.1.1.4'
H H 0.0000 0.0000 'International Tables Vol C Tables 4.2.6.8 and 6.1.1.4'
O O 0.0492 0.0322 'International Tables Vol C Tables 4.2.6.8 and 6.1.1.4'

loop_
_geom_angle_atom_site_label_1
_geom_angle_atom_site_label_2
_geom_angle_atom_site_label_3
_geom_angle
C7AA C7A C6A 112.42(16)
C7AA C7A H7AA 109.1
C6A C7A H7AA 109.1
C7AA C7A H7AB 109.1
C6A C7A H7AB 109.1
H7AA C7A H7AB 107.9
C5B C6B C7B 110.85(17)
C5B C6B H6BA 109.5
C7B C6B H6BA 109.5
C5B C6B H6BB 109.5
C7B C6B H6BB 109.5
H6BA C6B H6BB 108.1
O1A C2A O3A 105.85(14)
O1A C2A C22A 108.30(16)
O3A C2A C22A 111.49(15)
O1A C2A C21A 110.76(17)
O3A C2A C21A 107.39(16)
C22A C2A C21A 112.85(18)
C7AB C7B C6B 110.32(16)
C7AB C7B H7BA 109.6
C6B C7B H7BA 109.6
C7AB C7B H7BB 109.6
C6B C7B H7BB 109.6
H7BA C7B H7BB 108.1
C2A C22A H22D 109.5
C2A C22A H22E 109.5
H22D C22A H22E 109.5
C2A C22A H22F 109.5
H22D C22A H22F 109.5
H22E C22A H22F 109.5
O3B C2B O1B 105.65(14)
O3B C2B C22B 108.06(17)
O1B C2B C22B 110.10(19)
O3B C2B C21B 110.69(17)
O1B C2B C21B 109.18(18)
C22B C2B C21B 112.9(2)
C2A C21A H21D 109.5
C2A C21A H21E 109.5
H21D C21A H21E 109.5
C2A C21A H21F 109.5
H21D C21A H21F 109.5
H21E C21A H21F 109.5
C2B C21B H21A 109.5
C2B C21B H21B 109.5
H21A C21B H21B 109.5
C2B C21B H21C 109.5
H21A C21B H21C 109.5
H21B C21B H21C 109.5
C2B C22B H22A 109.5
C2B C22B H22B 109.5
H22A C22B H22B 109.5
C2B C22B H22C 109.5
H22A C22B H22C 109.5
H22B C22B H22C 109.5
C5A C6A C7A 112.39(15)
C5A C6A H6AA 109.1
C7A C6A H6AA 109.1
C5A C6A H6AB 109.1
C7A C6A H6AB 109.1
H6AA C6A H6AB 107.9
C4B C5B C6B 123.93(18)
C4B C5B H5B 118.0
C6B C5B H5B 118.0
C4A C5A C6A 124.64(17)
C4A C5A H5A 117.7
C6A C5A H5A 117.7
C5B C4B C4A 122.49(16)
C5B C4B C3AB 120.26(16)
C4A C4B C3AB 117.22(14)
C5A C4A C4B 121.95(15)
C5A C4A C3AA 121.45(15)
C4B C4A C3AA 116.60(14)
O3B C3AB C4B 109.67(13)
O3B C3AB C7AB 102.38(13)
C4B C3AB C7AB 116.09(15)
O3B C3AB H3AB 109.5
C4B C3AB H3AB 109.5
C7AB C3AB H3AB 109.5
C2B O3B C3AB 107.11(13)
O3A C3AA C4A 111.61(13)
O3A C3AA C7AA 102.20(13)
C4A C3AA C7AA 114.69(14)
O3A C3AA H3AA 109.4
C4A C3AA H3AA 109.4
C7AA C3AA H3AA 109.4
C3AA O3A C2A 107.67(12)
O1B C7AB C7B 113.01(16)
O1B C7AB C3AB 102.98(15)
C7B C7AB C3AB 112.28(15)
O1B C7AB H7B 109.5
C7B C7AB H7B 109.5
C3AB C7AB H7B 109.5
C7AB O1B C2B 109.73(13)
O1A C7AA C7A 109.95(15)
O1A C7AA C3AA 102.46(14)
C7A C7AA C3AA 114.67(15)
O1A C7AA H7A 109.8
C7A C7AA H7A 109.8
C3AA C7AA H7A 109.8
C2A O1A C7AA 109.73(13)

loop_
_geom_bond_atom_site_label_1
_geom_bond_atom_site_label_2
_geom_bond_distance
C7A C7AA 1.502(3)
C7A C6A 1.516(3)
C7A H7AA 0.9700
C7A H7AB 0.9700
C6B C5B 1.503(3)
C6B C7B 1.514(3)
C6B H6BA 0.9700
C6B H6BB 0.9700
C2A O1A 1.423(2)
C2A O3A 1.439(2)
C2A C22A 1.508(3)
C2A C21A 1.514(3)
C7B C7AB 1.501(3)
C7B H7BA 0.9700
C7B H7BB 0.9700
C22A H22D 0.9600
C22A H22E 0.9600
C22A H22F 0.9600
C2B O3B 1.427(2)
C2B O1B 1.435(2)
C2B C22B 1.502(3)
C2B C21B 1.511(3)
C21A H21D 0.9600
C21A H21E 0.9600
C21A H21F 0.9600
C21B H21A 0.9600
C21B H21B 0.9600
C21B H21C 0.9600
C22B H22A 0.9600
C22B H22B 0.9600
C22B H22C 0.9600
C6A C5A 1.495(3)
C6A H6AA 0.9700
C6A H6AB 0.9700
C5B C4B 1.331(3)
C5B H5B 0.9300
C5A C4A 1.329(2)
C5A H5A 0.9300
C4B C4A 1.481(2)
C4B C3AB 1.505(2)
C4A C3AA 1.512(2)
C3AB O3B 1.431(2)
C3AB C7AB 1.527(2)
C3AB H3AB 0.9800
C3AA O3A 1.434(2)
C3AA C7AA 1.523(2)
C3AA H3AA 0.9800
C7AB O1B 1.430(2)
C7AB H7B 0.9800
C7AA O1A 1.428(2)
C7AA H7A 0.9800

loop_
_geom_hbond_atom_site_label_D
_geom_hbond_atom_site_label_H
_geom_hbond_atom_site_label_A
_geom_hbond_site_symmetry_A
_geom_hbond_distance_DH
_geom_hbond_distance_HA
_geom_hbond_distance_DA
_geom_hbond_angle_DHA
C22A H22F O3B 1_554 0.96 2.56 3.510(3) 171.3

loop_
_geom_torsion_atom_site_label_1
_geom_torsion_atom_site_label_2
_geom_torsion_atom_site_label_3
_geom_torsion_atom_site_label_4
_geom_torsion
C5B C6B C7B C7AB -52.6(2)
C7AA C7A C6A C5A 44.4(2)
C7B C6B C5B C4B 21.4(3)
C7A C6A C5A C4A -21.2(3)
C6B C5B C4B C4A -174.59(18)
C6B C5B C4B C3AB 7.3(3)
C6A C5A C4A C4B -177.19(17)
C6A C5A C4A C3AA 2.4(3)
C5B C4B C4A C5A 41.2(3)
C3AB C4B C4A C5A -140.59(17)
C5B C4B C4A C3AA -138.43(17)
C3AB C4B C4A C3AA 39.8(2)
C5B C4B C3AB O3B -119.03(18)
C4A C4B C3AB O3B 62.73(18)
C5B C4B C3AB C7AB -3.7(2)
C4A C4B C3AB C7AB 178.09(14)
O1B C2B O3B C3AB -25.2(2)
C22B C2B O3B C3AB -143.02(19)
C21B C2B O3B C3AB 92.87(19)
C4B C3AB O3B C2B 158.69(15)
C7AB C3AB O3B C2B 34.88(17)
C5A C4A C3AA O3A -122.95(16)
C4B C4A C3AA O3A 56.69(18)
C5A C4A C3AA C7AA -7.3(2)
C4B C4A C3AA C7AA 172.30(14)
C4A C3AA O3A C2A 91.17(15)
C7AA C3AA O3A C2A -31.87(16)
O1A C2A O3A C3AA 17.72(18)
C22A C2A O3A C3AA -99.84(17)
C21A C2A O3A C3AA 136.07(17)
C6B C7B C7AB O1B 172.70(16)
C6B C7B C7AB C3AB 56.7(2)
O3B C3AB C7AB O1B -31.08(16)
C4B C3AB C7AB O1B -150.49(15)
O3B C3AB C7AB C7B 90.79(17)
C4B C3AB C7AB C7B -28.6(2)
C7B C7AB O1B C2B -104.65(19)
C3AB C7AB O1B C2B 16.7(2)
O3B C2B O1B C7AB 4.1(2)
C22B C2B O1B C7AB 120.57(19)
C21B C2B O1B C7AB -114.94(18)
C6A C7A C7AA O1A 63.7(2)
C6A C7A C7AA C3AA -51.0(2)
O3A C3AA C7AA O1A 33.75(16)
C4A C3AA C7AA O1A -87.19(17)
O3A C3AA C7AA C7A 152.83(14)
C4A C3AA C7AA C7A 31.9(2)
O3A C2A O1A C7AA 5.2(2)
C22A C2A O1A C7AA 124.91(17)
C21A C2A O1A C7AA -110.85(19)
C7A C7AA O1A C2A -146.62(16)
C3AA C7AA O1A C2A -24.27(19)

_cod_database_fobs_code 2241992
